data_7231735
loop_
_publ_author_name
'Li, Cheng'
'Deng, Zhao-Peng'
'Huo, Li-Hua'
'Gao, Shan'

_publ_section_title
;
 Cooperative effects of metal cations and coordination modes on
 luminescent s-block metal--organic complexes constructed from V-shaped
 4,4&#x2032;-sulfonyldiphenol
;
_journal_issue 46
_journal_name_full CrystEngComm
_journal_page_first 7513
_journal_paper_doi 10.1039/C8CE01591K
_journal_volume 20
_journal_year 2018
_chemical_formula_moiety 'C12 H10 Mg O5 S'
_chemical_formula_sum 'C12 H10 Mg O5 S'
_chemical_formula_weight 290.57
_space_group_IT_number 15
_space_group_name_Hall '-I 2yc'
_space_group_name_H-M_alt 'I 1 2/c 1'
_symmetry_cell_setting monoclinic
_symmetry_space_group_name_Hall '-I 2yc'
_symmetry_space_group_name_H-M 'I 1 2/c 1'
_atom_sites_solution_hydrogens geom
_atom_sites_solution_primary direct
_atom_sites_solution_secondary difmap
_audit_creation_method SHELXL-97
_audit_update_record
;
2018-09-10 deposited with the CCDC.
2018-10-29 downloaded from the CCDC.
;
_cell_angle_alpha 90.00
_cell_angle_beta 94.291(4)
_cell_angle_gamma 90.00
_cell_formula_units_Z 4
_cell_length_a 5.9689(3)
_cell_length_b 18.6102(7)
_cell_length_c 11.6050(6)
_cell_measurement_reflns_used 888
_cell_measurement_temperature 295(2)
_cell_measurement_theta_max 28.32
_cell_measurement_theta_min 4.14
_cell_volume 1285.50(10)
_computing_cell_refinement
;
CrysAlis Pro (Agilent, 2013)
;
_computing_data_collection
;
CrysAlis Pro (Agilent, 2013)
;
_computing_data_reduction
;
CrysAlis Pro (Agilent, 2013)
;
_computing_molecular_graphics '(K. Brandenburg, Diamond 3.1, 2009)'
_computing_publication_material '(K. Brandenburg, Diamond 3.1, 2009)'
_computing_structure_refinement 'SHELXL-97 (Sheldrick, 1997)'
_computing_structure_solution 'SHELXS-97 (Sheldrick, 1990)'
_diffrn_ambient_temperature 295(2)
_diffrn_detector_area_resol_mean 16.1954
_diffrn_measured_fraction_theta_full 0.991
_diffrn_measured_fraction_theta_max 0.991
_diffrn_measurement_device_type 'Xcalibur, Eos'
_diffrn_measurement_method '\w scans'
_diffrn_radiation_monochromator graphite
_diffrn_radiation_source 'Enhance (Mo) X-ray Source'
_diffrn_radiation_type MoK\a
_diffrn_radiation_wavelength 0.71073
_diffrn_reflns_av_R_equivalents 0.0220
_diffrn_reflns_av_sigmaI/netI 0.0393
_diffrn_reflns_limit_h_max 3
_diffrn_reflns_limit_h_min -7
_diffrn_reflns_limit_k_max 24
_diffrn_reflns_limit_k_min -20
_diffrn_reflns_limit_l_max 13
_diffrn_reflns_limit_l_min -15
_diffrn_reflns_number 2362
_diffrn_reflns_theta_full 27.56
_diffrn_reflns_theta_max 27.56
_diffrn_reflns_theta_min 3.52
_exptl_absorpt_coefficient_mu 0.312
_exptl_absorpt_correction_T_max 0.9635
_exptl_absorpt_correction_T_min 0.9345
_exptl_absorpt_correction_type multi-scan
_exptl_absorpt_process_details
; 
CrysAlis Pro (Agilent, 2013)
Empirical absorption correction using spherical harmonics,
 implemented in SCALE3 ABSPACK scaling algorithm. 
;
_exptl_crystal_colour colorless
_exptl_crystal_density_diffrn 1.501
_exptl_crystal_density_method 'not measured'
_exptl_crystal_description prism
_exptl_crystal_F_000 600
_exptl_crystal_size_max 0.22
_exptl_crystal_size_mid 0.15
_exptl_crystal_size_min 0.12
_refine_diff_density_max 0.332
_refine_diff_density_min -0.280
_refine_diff_density_rms 0.060
_refine_ls_extinction_method none
_refine_ls_goodness_of_fit_ref 1.025
_refine_ls_hydrogen_treatment mixed
_refine_ls_matrix_type full
_refine_ls_number_parameters 91
_refine_ls_number_reflns 1479
_refine_ls_number_restraints 1
_refine_ls_restrained_S_all 1.024
_refine_ls_R_factor_all 0.0515
_refine_ls_R_factor_gt 0.0382
_refine_ls_shift/su_max 0.000
_refine_ls_shift/su_mean 0.000
_refine_ls_structure_factor_coef Fsqd
_refine_ls_weighting_details 'calc w=1/[\s^2^(Fo^2^)+(0.0422P)^2^+1.4245P] where P=(Fo^2^+2Fc^2^)/3'
_refine_ls_weighting_scheme calc
_refine_ls_wR_factor_gt 0.0910
_refine_ls_wR_factor_ref 0.0993
_reflns_number_gt 1201
_reflns_number_total 1479
_reflns_threshold_expression >2sigma(I)
_cod_data_source_file c8ce01591k2.cif
_cod_data_source_block complex10
_cod_depositor_comments 'Adding full bibliography for 7231723--7231735.cif.'
_cod_original_sg_symbol_H-M 'I 2/c'
_cod_database_code 7231735

loop_
_symmetry_equiv_pos_as_xyz
'x, y, z'
'-x, y, -z+1/2'
'x+1/2, y+1/2, z+1/2'
'-x+1/2, y+1/2, -z+1'
'-x, -y, -z'
'x, -y, z-1/2'
'-x+1/2, -y+1/2, -z+1/2'
'x+1/2, -y+1/2, z'

loop_
_atom_site_label
_atom_site_type_symbol
_atom_site_fract_x
_atom_site_fract_y
_atom_site_fract_z
_atom_site_U_iso_or_equiv
_atom_site_adp_type
_atom_site_occupancy
_atom_site_symmetry_multiplicity
_atom_site_calc_flag
_atom_site_refinement_flags
Mg1 Mg 0.0000 0.72510(5) 0.2500 0.0157(2) Uani 1 2 d S
S1 S 0.5000 0.53203(4) 0.7500 0.02206(19) Uani 1 2 d S
O1 O 0.3004(2) 0.71974(7) 0.34794(12) 0.0201(3) Uani 1 1 d .
O1W O 0.0000 0.61741(11) 0.2500 0.0367(6) Uani 1 2 d SD
H1W1 H 0.115(3) 0.5916(13) 0.265(3) 0.055 Uiso 1 1 d D
O2 O 0.2984(3) 0.49248(8) 0.77004(14) 0.0359(4) Uani 1 1 d .
C1 C 0.3472(3) 0.67726(10) 0.43983(17) 0.0186(4) Uani 1 1 d .
C2 C 0.1976(4) 0.67090(14) 0.5256(2) 0.0408(7) Uani 1 1 d .
H2A H 0.0639 0.6967 0.5193 0.049 Uiso 1 1 calc R
C3 C 0.2446(4) 0.62686(15) 0.6198(2) 0.0430(7) Uani 1 1 d .
H3A H 0.1426 0.6232 0.6763 0.052 Uiso 1 1 calc R
C4 C 0.4424(3) 0.58822(10) 0.63059(18) 0.0211(4) Uani 1 1 d .
C5 C 0.5924(3) 0.59331(12) 0.5457(2) 0.0283(5) Uani 1 1 d .
H5A H 0.7254 0.5671 0.5521 0.034 Uiso 1 1 calc R
C6 C 0.5442(3) 0.63731(12) 0.4517(2) 0.0284(5) Uani 1 1 d .
H6A H 0.6458 0.6404 0.3949 0.034 Uiso 1 1 calc R

loop_
_atom_site_aniso_label
_atom_site_aniso_U_11
_atom_site_aniso_U_22
_atom_site_aniso_U_33
_atom_site_aniso_U_23
_atom_site_aniso_U_13
_atom_site_aniso_U_12
Mg1 0.0120(4) 0.0164(4) 0.0185(5) 0.000 -0.0004(3) 0.000
S1 0.0307(4) 0.0154(3) 0.0191(4) 0.000 -0.0053(3) 0.000
O1 0.0143(6) 0.0245(7) 0.0210(7) 0.0068(6) -0.0024(5) -0.0015(5)
O1W 0.0202(11) 0.0182(11) 0.0699(18) 0.000 -0.0081(11) 0.000
O2 0.0483(10) 0.0273(8) 0.0308(9) 0.0026(7) -0.0052(7) -0.0188(7)
C1 0.0167(9) 0.0206(9) 0.0178(10) 0.0020(7) -0.0031(7) -0.0023(7)
C2 0.0285(12) 0.0577(16) 0.0373(14) 0.0248(13) 0.0109(10) 0.0234(11)
C3 0.0330(13) 0.0641(17) 0.0340(14) 0.0256(13) 0.0176(10) 0.0220(12)
C4 0.0237(10) 0.0198(9) 0.0190(10) 0.0019(8) -0.0040(8) 0.0024(7)
C5 0.0226(10) 0.0311(11) 0.0314(12) 0.0068(9) 0.0036(9) 0.0094(9)
C6 0.0242(11) 0.0345(12) 0.0273(12) 0.0090(10) 0.0084(8) 0.0069(9)

loop_
_atom_type_symbol
_atom_type_description
_atom_type_scat_dispersion_real
_atom_type_scat_dispersion_imag
_atom_type_scat_source
C C 0.0033 0.0016 'International Tables Vol C Tables 4.2.6.8 and 6.1.1.4'
H H 0.0000 0.0000 'International Tables Vol C Tables 4.2.6.8 and 6.1.1.4'
O O 0.0106 0.0060 'International Tables Vol C Tables 4.2.6.8 and 6.1.1.4'
Mg Mg 0.0486 0.0363 'International Tables Vol C Tables 4.2.6.8 and 6.1.1.4'
S S 0.1246 0.1234 'International Tables Vol C Tables 4.2.6.8 and 6.1.1.4'

loop_
_geom_angle_atom_site_label_1
_geom_angle_atom_site_label_2
_geom_angle_atom_site_label_3
_geom_angle
_geom_angle_site_symmetry_1
_geom_angle_site_symmetry_3
O1 Mg1 O1 117.96(9) 7_565 8_465
O1 Mg1 O1W 121.02(4) 7_565 .
O1 Mg1 O1W 121.02(4) 8_465 .
O1 Mg1 O1 78.81(6) 7_565 .
O1 Mg1 O1 104.13(6) 8_465 .
O1W Mg1 O1 87.21(4) . .
O1 Mg1 O1 104.13(6) 7_565 2
O1 Mg1 O1 78.81(6) 8_465 2
O1W Mg1 O1 87.21(4) . 2
O1 Mg1 O1 174.43(9) . 2
O1 Mg1 Mg1 40.11(4) 7_565 7_565
O1 Mg1 Mg1 117.34(5) 8_465 7_565
O1W Mg1 Mg1 107.25(3) . 7_565
O1 Mg1 Mg1 38.70(4) . 7_565
O1 Mg1 Mg1 144.02(4) 2 7_565
O1 Mg1 Mg1 117.34(5) 7_565 7_465
O1 Mg1 Mg1 40.11(4) 8_465 7_465
O1W Mg1 Mg1 107.25(3) . 7_465
O1 Mg1 Mg1 144.02(4) . 7_465
O1 Mg1 Mg1 38.70(4) 2 7_465
Mg1 Mg1 Mg1 145.50(6) 7_565 7_465
O2 S1 O2 118.73(14) . 2_656
O2 S1 C4 107.09(9) . 2_656
O2 S1 C4 108.39(9) 2_656 2_656
O2 S1 C4 108.39(9) . .
O2 S1 C4 107.09(9) 2_656 .
C4 S1 C4 106.58(13) 2_656 .
C1 O1 Mg1 131.31(11) . 7_565
C1 O1 Mg1 126.22(11) . .
Mg1 O1 Mg1 101.19(6) 7_565 .
Mg1 O1W H1W1 124.7(19) . .
O1 C1 C6 121.29(17) . .
O1 C1 C2 120.85(18) . .
C6 C1 C2 117.85(19) . .
C3 C2 C1 121.0(2) . .
C3 C2 H2A 119.5 . .
C1 C2 H2A 119.5 . .
C2 C3 C4 120.3(2) . .
C2 C3 H3A 119.9 . .
C4 C3 H3A 119.9 . .
C3 C4 C5 119.6(2) . .
C3 C4 S1 119.97(16) . .
C5 C4 S1 120.38(15) . .
C6 C5 C4 119.78(19) . .
C6 C5 H5A 120.1 . .
C4 C5 H5A 120.1 . .
C5 C6 C1 121.49(19) . .
C5 C6 H6A 119.3 . .
C1 C6 H6A 119.3 . .

loop_
_geom_bond_atom_site_label_1
_geom_bond_atom_site_label_2
_geom_bond_distance
_geom_bond_site_symmetry_2
Mg1 O1 1.9920(14) 7_565
Mg1 O1 1.9920(14) 8_465
Mg1 O1W 2.004(2) .
Mg1 O1 2.0522(13) .
Mg1 O1 2.0522(13) 2
Mg1 Mg1 3.1250(5) 7_565
Mg1 Mg1 3.1250(5) 7_465
S1 O2 1.4443(16) .
S1 O2 1.4443(16) 2_656
S1 C4 1.750(2) 2_656
S1 C4 1.750(2) .
O1 C1 1.340(2) .
O1 Mg1 1.9920(14) 7_565
O1W H1W1 0.85(2) .
C1 C6 1.389(3) .
C1 C2 1.391(3) .
C2 C3 1.378(3) .
C2 H2A 0.9300 .
C3 C4 1.380(3) .
C3 H3A 0.9300 .
C4 C5 1.383(3) .
C5 C6 1.377(3) .
C5 H5A 0.9300 .
C6 H6A 0.9300 .

loop_
_geom_hbond_atom_site_label_D
_geom_hbond_atom_site_label_H
_geom_hbond_atom_site_label_A
_geom_hbond_distance_DH
_geom_hbond_distance_HA
_geom_hbond_distance_DA
_geom_hbond_angle_DHA
_geom_hbond_site_symmetry_A
O1W H1W1 O2 0.85(2) 1.907(14) 2.710(2) 158(3) 6_565

loop_
_geom_torsion_atom_site_label_1
_geom_torsion_atom_site_label_2
_geom_torsion_atom_site_label_3
_geom_torsion_atom_site_label_4
_geom_torsion
_geom_torsion_site_symmetry_1
_geom_torsion_site_symmetry_4
O1 Mg1 O1 C1 -168.23(18) 7_565 .
O1 Mg1 O1 C1 75.47(13) 8_465 .
O1W Mg1 O1 C1 -45.85(14) . .
Mg1 Mg1 O1 C1 -168.23(18) 7_565 .
Mg1 Mg1 O1 C1 70.15(19) 7_465 .
O1 Mg1 O1 Mg1 0.0 7_565 7_565
O1 Mg1 O1 Mg1 -116.30(10) 8_465 7_565
O1W Mg1 O1 Mg1 122.38(5) . 7_565
Mg1 Mg1 O1 Mg1 -121.62(11) 7_465 7_565
Mg1 O1 C1 C6 -31.3(3) 7_565 .
Mg1 O1 C1 C6 133.21(17) . .
Mg1 O1 C1 C2 149.74(19) 7_565 .
Mg1 O1 C1 C2 -45.7(3) . .
O1 C1 C2 C3 179.5(2) . .
C6 C1 C2 C3 0.6(4) . .
C1 C2 C3 C4 0.1(4) . .
C2 C3 C4 C5 -0.7(4) . .
C2 C3 C4 S1 -179.6(2) . .
O2 S1 C4 C3 43.6(2) . .
O2 S1 C4 C3 172.8(2) 2_656 .
C4 S1 C4 C3 -71.3(2) 2_656 .
O2 S1 C4 C5 -135.27(18) . .
O2 S1 C4 C5 -6.1(2) 2_656 .
C4 S1 C4 C5 109.8(2) 2_656 .
C3 C4 C5 C6 0.6(4) . .
S1 C4 C5 C6 179.49(17) . .
C4 C5 C6 C1 0.1(4) . .
O1 C1 C6 C5 -179.7(2) . .
C2 C1 C6 C5 -0.7(3) . .
